data_7701132
loop_
_publ_author_name
'Preu\&s, Andrea'
'Korb, Marcus'
'Miesel, Dominique'
'R\"uffer, Tobias'
'Hildebrandt, Alexander'
'Lang, Heinrich'

_publ_section_title
;
 Ferrocenyl naphthalenes: substituent- and substitution pattern-depending
 charge transfer studies.
;
_journal_issue 38
_journal_name_full 'Dalton transactions (Cambridge, England : 2003)'
_journal_page_first 14418
_journal_page_last 14432
_journal_paper_doi 10.1039/c9dt03216a
_journal_volume 48
_journal_year 2019
_chemical_formula_moiety 'C30 H22 Fe'
_chemical_formula_sum 'C30 H22 Fe'
_chemical_formula_weight 438.32
_space_group_crystal_system monoclinic
_space_group_IT_number 15
_space_group_name_Hall '-C 2yc'
_space_group_name_H-M_alt 'C 1 2/c 1'
_symmetry_space_group_name_Hall '-C 2yc'
_symmetry_space_group_name_H-M 'C 1 2/c 1'
_atom_sites_solution_hydrogens geom
_audit_creation_method SHELXL-2013
_audit_update_record
;
2019-02-16 deposited with the CCDC.    2019-08-30 downloaded from the CCDC.
;
_cell_angle_alpha 90
_cell_angle_beta 101.335(7)
_cell_angle_gamma 90
_cell_formula_units_Z 4
_cell_length_a 12.8866(8)
_cell_length_b 7.5244(4)
_cell_length_c 21.0448(17)
_cell_measurement_reflns_used 1882
_cell_measurement_temperature 130.00(14)
_cell_measurement_theta_max 27.8240
_cell_measurement_theta_min 3.5280
_cell_volume 2000.8(2)
_computing_cell_refinement 'CrysAlisPro 1.171.38.41l (Rigaku OD, 2015)'
_computing_data_collection 'CrysAlisPro 1.171.38.41l (Rigaku OD, 2015)'
_computing_data_reduction 'CrysAlisPro 1.171.38.41l (Rigaku OD, 2015)'
_computing_structure_refinement 'SHELXL-2013 (Sheldrick, 2013)'
_computing_structure_solution 'SHELXS-2013 (Sheldrick, 2013)'
_diffrn_ambient_temperature 130.00(14)
_diffrn_measured_fraction_theta_full 0.998
_diffrn_measured_fraction_theta_max 0.998
_diffrn_measurement_device_type 'oxford gemini S'
_diffrn_measurement_method '\w scans'
_diffrn_radiation_type MoK\a
_diffrn_radiation_wavelength 0.71073
_diffrn_reflns_av_R_equivalents 0.0538
_diffrn_reflns_av_unetI/netI 0.0787
_diffrn_reflns_Laue_measured_fraction_full 0.998
_diffrn_reflns_Laue_measured_fraction_max 0.998
_diffrn_reflns_limit_h_max 15
_diffrn_reflns_limit_h_min -15
_diffrn_reflns_limit_k_max 9
_diffrn_reflns_limit_k_min -8
_diffrn_reflns_limit_l_max 25
_diffrn_reflns_limit_l_min -24
_diffrn_reflns_number 6221
_diffrn_reflns_point_group_measured_fraction_full 0.998
_diffrn_reflns_point_group_measured_fraction_max 0.998
_diffrn_reflns_theta_full 25.500
_diffrn_reflns_theta_max 25.495
_diffrn_reflns_theta_min 3.151
_exptl_absorpt_coefficient_mu 0.769
_exptl_absorpt_correction_T_max 1.00000
_exptl_absorpt_correction_T_min 0.85429
_exptl_absorpt_correction_type multi-scan
_exptl_absorpt_process_details
;
CrysAlisPro 1.171.38.41l (Rigaku Oxford Diffraction, 2015)
Empirical absorption correction using spherical harmonics,
 implemented in SCALE3 ABSPACK scaling algorithm.
;
_exptl_crystal_colour orange
_exptl_crystal_density_diffrn 1.455
_exptl_crystal_description block
_exptl_crystal_F_000 912
_exptl_crystal_size_max 0.3
_exptl_crystal_size_mid 0.2
_exptl_crystal_size_min 0.2
_refine_diff_density_max 1.502
_refine_diff_density_min -0.705
_refine_diff_density_rms 0.113
_refine_ls_extinction_method none
_refine_ls_goodness_of_fit_ref 1.137
_refine_ls_hydrogen_treatment constr
_refine_ls_matrix_type full
_refine_ls_number_parameters 143
_refine_ls_number_reflns 6221
_refine_ls_number_restraints 0
_refine_ls_restrained_S_all 1.137
_refine_ls_R_factor_all 0.1020
_refine_ls_R_factor_gt 0.0751
_refine_ls_shift/su_max 0.000
_refine_ls_shift/su_mean 0.000
_refine_ls_structure_factor_coef Fsqd
_refine_ls_weighting_details 'w=1/[\s^2^(Fo^2^)+(0.0051P)^2^+22.6428P] where P=(Fo^2^+2Fc^2^)/3'
_refine_ls_weighting_scheme calc
_refine_ls_wR_factor_gt 0.1498
_refine_ls_wR_factor_ref 0.1578
_reflns_Friedel_coverage 0.000
_reflns_number_gt 4703
_reflns_number_total 6221
_reflns_threshold_expression 'I > 2\s(I)'
_cod_data_source_file c9dt03216a2.cif
_cod_data_source_block DA-AP135-2
_cod_depositor_comments 'Adding full bibliography for 7701130--7701141.cif.'
_cod_database_code 7701132
_shelx_space_group_comment
;
The symmetry employed for this shelxl refinement is uniquely defined
by the following loop, which should always be used as a source of
symmetry information in preference to the above space-group names.
They are only intended as comments.
;
_oxdiff_exptl_absorpt_empirical_full_min 0.922
_oxdiff_exptl_absorpt_empirical_full_max 1.175
_oxdiff_exptl_absorpt_empirical_details
;
Empirical correction (ABSPACK) includes:
- Absorption correction using spherical harmonics
- Frame scaling
- Detector area scaling
;
_shelxl_version_number 2013-4

loop_
_space_group_symop_operation_xyz
'x, y, z'
'-x, y, -z+1/2'
'x+1/2, y+1/2, z'
'-x+1/2, y+1/2, -z+1/2'
'-x, -y, -z'
'x, -y, z-1/2'
'-x+1/2, -y+1/2, -z'
'x+1/2, -y+1/2, z-1/2'

loop_
_atom_site_label
_atom_site_type_symbol
_atom_site_fract_x
_atom_site_fract_y
_atom_site_fract_z
_atom_site_U_iso_or_equiv
_atom_site_adp_type
_atom_site_occupancy
_atom_site_site_symmetry_order
_atom_site_calc_flag
_atom_site_refinement_flags_posn
_atom_site_refinement_flags_adp
_atom_site_refinement_flags_occupancy
C1 C 0.2182(5) 0.0722(7) 0.5678(3) 0.0161(13) Uani 1 1 d . . .
C2 C 0.1354(5) 0.0706(8) 0.5121(3) 0.0187(14) Uani 1 1 d . . .
H2 H 0.1135 -0.0272 0.4859 0.022 Uiso 1 1 calc R U .
C3 C 0.0923(4) 0.2429(9) 0.5035(3) 0.0218(14) Uani 1 1 d . . .
H3 H 0.0367 0.2778 0.4707 0.026 Uiso 1 1 calc R U .
C4 C 0.1478(5) 0.3547(8) 0.5532(3) 0.0207(15) Uani 1 1 d . . .
H4 H 0.1356 0.4751 0.5585 0.025 Uiso 1 1 calc R U .
C5 C 0.2254(5) 0.2482(8) 0.5934(3) 0.0193(13) Uani 1 1 d . . .
H5 H 0.2727 0.2868 0.6300 0.023 Uiso 1 1 calc R U .
C6 C 0.2781(5) -0.0824(7) 0.6015(3) 0.0148(13) Uani 1 1 d . . .
C7 C 0.3827(5) -0.1126(8) 0.6009(3) 0.0202(14) Uani 1 1 d . . .
H7 H 0.4169 -0.0396 0.5759 0.024 Uiso 1 1 calc R U .
C8 C 0.4401(5) -0.2506(8) 0.6370(3) 0.0211(13) Uani 1 1 d . . .
H8 H 0.5110 -0.2682 0.6354 0.025 Uiso 1 1 calc R U .
C9 C 0.3919(5) -0.3577(8) 0.6741(3) 0.0215(15) Uani 1 1 d . . .
H9 H 0.4303 -0.4482 0.6981 0.026 Uiso 1 1 calc R U .
C10 C 0.2840(5) -0.3339(7) 0.6769(3) 0.0162(14) Uani 1 1 d . . .
C11 C 0.2317(5) -0.4436(7) 0.7157(3) 0.0190(14) Uani 1 1 d . . .
H11 H 0.2695 -0.5337 0.7402 0.023 Uiso 1 1 calc R U .
C12 C 0.1284(5) -0.4205(8) 0.7178(3) 0.0212(15) Uani 1 1 d . . .
H12 H 0.0964 -0.4928 0.7442 0.025 Uiso 1 1 calc R U .
C13 C 0.0690(5) -0.2865(7) 0.6799(3) 0.0194(14) Uani 1 1 d . . .
H13 H -0.0024 -0.2723 0.6806 0.023 Uiso 1 1 calc R U .
C14 C 0.1170(5) -0.1776(7) 0.6422(3) 0.0160(13) Uani 1 1 d . . .
H14 H 0.0774 -0.0890 0.6179 0.019 Uiso 1 1 calc R U .
C15 C 0.2242(5) -0.1963(7) 0.6394(3) 0.0163(14) Uani 1 1 d . . .
Fe1 Fe 0.2500 0.2500 0.5000 0.0145(3) Uani 1 2 d S . P

loop_
_atom_site_aniso_label
_atom_site_aniso_U_11
_atom_site_aniso_U_22
_atom_site_aniso_U_33
_atom_site_aniso_U_23
_atom_site_aniso_U_13
_atom_site_aniso_U_12
C1 0.010(3) 0.020(3) 0.018(3) 0.003(3) 0.002(3) -0.001(3)
C2 0.012(3) 0.020(3) 0.025(4) 0.002(3) 0.006(3) -0.008(3)
C3 0.008(3) 0.030(3) 0.029(4) 0.010(3) 0.007(3) 0.000(3)
C4 0.018(4) 0.020(3) 0.027(4) 0.001(3) 0.013(3) 0.003(3)
C5 0.019(3) 0.021(3) 0.018(3) 0.000(3) 0.006(2) 0.002(3)
C6 0.013(3) 0.016(3) 0.014(3) -0.002(2) 0.000(3) -0.002(3)
C7 0.016(4) 0.023(3) 0.024(4) 0.002(3) 0.009(3) -0.002(3)
C8 0.018(3) 0.023(3) 0.023(3) 0.001(3) 0.007(3) 0.007(4)
C9 0.020(4) 0.020(3) 0.024(4) 0.000(3) 0.002(3) 0.004(3)
C10 0.019(4) 0.016(3) 0.013(3) 0.000(2) 0.002(3) 0.002(3)
C11 0.023(4) 0.017(3) 0.018(3) 0.002(3) 0.006(3) 0.001(3)
C12 0.025(4) 0.019(3) 0.021(4) 0.003(3) 0.010(3) -0.005(3)
C13 0.014(3) 0.018(3) 0.027(4) -0.003(3) 0.008(3) -0.001(3)
C14 0.017(3) 0.014(3) 0.017(3) 0.000(2) 0.003(3) 0.000(3)
C15 0.016(3) 0.017(3) 0.017(3) -0.004(2) 0.005(3) 0.000(3)
Fe1 0.0111(6) 0.0157(6) 0.0173(7) 0.0011(6) 0.0045(5) -0.0017(6)

loop_
_atom_type_symbol
_atom_type_description
_atom_type_scat_dispersion_real
_atom_type_scat_dispersion_imag
_atom_type_scat_source
C C 0.0033 0.0016 'International Tables Vol C Tables 4.2.6.8 and 6.1.1.4'
H H 0.0000 0.0000 'International Tables Vol C Tables 4.2.6.8 and 6.1.1.4'
Fe Fe 0.3463 0.8444 'International Tables Vol C Tables 4.2.6.8 and 6.1.1.4'

loop_
_geom_angle_atom_site_label_1
_geom_angle_atom_site_label_2
_geom_angle_atom_site_label_3
_geom_angle
_geom_angle_site_symmetry_1
_geom_angle_site_symmetry_3
C2 C1 C5 107.5(5) . .
C2 C1 C6 128.2(5) . .
C5 C1 C6 123.7(5) . .
C2 C1 Fe1 69.6(3) . .
C5 C1 Fe1 69.5(3) . .
C6 C1 Fe1 132.9(4) . .
C3 C2 C1 108.1(5) . .
C3 C2 Fe1 69.8(3) . .
C1 C2 Fe1 69.8(3) . .
C3 C2 H2 125.9 . .
C1 C2 H2 125.9 . .
Fe1 C2 H2 126.0 . .
C2 C3 C4 108.8(5) . .
C2 C3 Fe1 70.1(3) . .
C4 C3 Fe1 69.6(3) . .
C2 C3 H3 125.6 . .
C4 C3 H3 125.6 . .
Fe1 C3 H3 126.3 . .
C3 C4 C5 107.3(5) . .
C3 C4 Fe1 69.8(3) . .
C5 C4 Fe1 69.8(3) . .
C3 C4 H4 126.4 . .
C5 C4 H4 126.4 . .
Fe1 C4 H4 125.6 . .
C4 C5 C1 108.3(5) . .
C4 C5 Fe1 69.5(3) . .
C1 C5 Fe1 69.9(3) . .
C4 C5 H5 125.9 . .
C1 C5 H5 125.9 . .
Fe1 C5 H5 126.3 . .
C7 C6 C15 119.3(5) . .
C7 C6 C1 122.9(5) . .
C15 C6 C1 117.7(5) . .
C6 C7 C8 122.1(6) . .
C6 C7 H7 118.9 . .
C8 C7 H7 118.9 . .
C9 C8 C7 119.8(6) . .
C9 C8 H8 120.1 . .
C7 C8 H8 120.1 . .
C8 C9 C10 121.0(6) . .
C8 C9 H9 119.5 . .
C10 C9 H9 119.5 . .
C9 C10 C11 122.1(6) . .
C9 C10 C15 119.7(5) . .
C11 C10 C15 118.2(6) . .
C12 C11 C10 121.7(6) . .
C12 C11 H11 119.1 . .
C10 C11 H11 119.1 . .
C11 C12 C13 120.0(6) . .
C11 C12 H12 120.0 . .
C13 C12 H12 120.0 . .
C14 C13 C12 119.8(6) . .
C14 C13 H13 120.1 . .
C12 C13 H13 120.1 . .
C13 C14 C15 121.7(6) . .
C13 C14 H14 119.1 . .
C15 C14 H14 119.1 . .
C14 C15 C10 118.5(5) . .
C14 C15 C6 123.4(5) . .
C10 C15 C6 118.0(5) . .
C4 Fe1 C4 180.0(3) 7_556 .
C4 Fe1 C3 40.6(2) 7_556 7_556
C4 Fe1 C3 139.4(2) . 7_556
C4 Fe1 C3 139.4(2) 7_556 .
C4 Fe1 C3 40.6(2) . .
C3 Fe1 C3 180.0 7_556 .
C4 Fe1 C5 139.4(2) 7_556 .
C4 Fe1 C5 40.6(2) . .
C3 Fe1 C5 112.1(2) 7_556 .
C3 Fe1 C5 67.9(2) . .
C4 Fe1 C5 40.6(2) 7_556 7_556
C4 Fe1 C5 139.4(2) . 7_556
C3 Fe1 C5 67.9(2) 7_556 7_556
C3 Fe1 C5 112.1(2) . 7_556
C5 Fe1 C5 180.0(3) . 7_556
C4 Fe1 C2 68.3(2) 7_556 7_556
C4 Fe1 C2 111.7(2) . 7_556
C3 Fe1 C2 40.2(2) 7_556 7_556
C3 Fe1 C2 139.8(2) . 7_556
C5 Fe1 C2 111.9(2) . 7_556
C5 Fe1 C2 68.1(2) 7_556 7_556
C4 Fe1 C2 111.7(2) 7_556 .
C4 Fe1 C2 68.3(2) . .
C3 Fe1 C2 139.8(2) 7_556 .
C3 Fe1 C2 40.2(2) . .
C5 Fe1 C2 68.1(2) . .
C5 Fe1 C2 111.9(2) 7_556 .
C2 Fe1 C2 180.0 7_556 .
C4 Fe1 C1 111.5(2) 7_556 .
C4 Fe1 C1 68.5(2) . .
C3 Fe1 C1 112.1(2) 7_556 .
C3 Fe1 C1 67.9(2) . .
C5 Fe1 C1 40.6(2) . .
C5 Fe1 C1 139.4(2) 7_556 .
C2 Fe1 C1 139.5(2) 7_556 .
C2 Fe1 C1 40.5(2) . .
C4 Fe1 C1 68.5(2) 7_556 7_556
C4 Fe1 C1 111.5(2) . 7_556
C3 Fe1 C1 67.9(2) 7_556 7_556
C3 Fe1 C1 112.1(2) . 7_556
C5 Fe1 C1 139.4(2) . 7_556
C5 Fe1 C1 40.6(2) 7_556 7_556
C2 Fe1 C1 40.5(2) 7_556 7_556
C2 Fe1 C1 139.5(2) . 7_556
C1 Fe1 C1 180.0(2) . 7_556

loop_
_geom_bond_atom_site_label_1
_geom_bond_atom_site_label_2
_geom_bond_distance
_geom_bond_site_symmetry_2
C1 C2 1.422(8) .
C1 C5 1.426(8) .
C1 C6 1.495(8) .
C1 Fe1 2.056(6) .
C2 C3 1.408(8) .
C2 Fe1 2.053(6) .
C2 H2 0.9300 .
C3 C4 1.421(8) .
C3 Fe1 2.049(5) .
C3 H3 0.9300 .
C4 C5 1.423(8) .
C4 Fe1 2.047(6) .
C4 H4 0.9300 .
C5 Fe1 2.051(5) .
C5 H5 0.9300 .
C6 C7 1.369(8) .
C6 C15 1.440(8) .
C7 C8 1.408(8) .
C7 H7 0.9300 .
C8 C9 1.355(8) .
C8 H8 0.9300 .
C9 C10 1.414(8) .
C9 H9 0.9300 .
C10 C11 1.420(8) .
C10 C15 1.432(8) .
C11 C12 1.352(9) .
C11 H11 0.9300 .
C12 C13 1.414(8) .
C12 H12 0.9300 .
C13 C14 1.369(8) .
C13 H13 0.9300 .
C14 C15 1.401(8) .
C14 H14 0.9300 .
Fe1 C4 2.047(6) 7_556
Fe1 C3 2.049(5) 7_556
Fe1 C5 2.051(5) 7_556
Fe1 C2 2.053(6) 7_556
Fe1 C1 2.056(6) 7_556

loop_
_geom_torsion_atom_site_label_1
_geom_torsion_atom_site_label_2
_geom_torsion_atom_site_label_3
_geom_torsion_atom_site_label_4
_geom_torsion
C5 C1 C2 C3 0.0(6)
C6 C1 C2 C3 171.4(6)
Fe1 C1 C2 C3 -59.5(4)
C5 C1 C2 Fe1 59.4(4)
C6 C1 C2 Fe1 -129.2(6)
C1 C2 C3 C4 0.5(6)
Fe1 C2 C3 C4 -59.1(4)
C1 C2 C3 Fe1 59.5(4)
C2 C3 C4 C5 -0.7(6)
Fe1 C3 C4 C5 -60.0(4)
C2 C3 C4 Fe1 59.3(4)
C3 C4 C5 C1 0.7(6)
Fe1 C4 C5 C1 -59.3(4)
C3 C4 C5 Fe1 60.0(4)
C2 C1 C5 C4 -0.4(6)
C6 C1 C5 C4 -172.3(5)
Fe1 C1 C5 C4 59.1(4)
C2 C1 C5 Fe1 -59.5(4)
C6 C1 C5 Fe1 128.6(6)
C2 C1 C6 C7 111.0(7)
C5 C1 C6 C7 -78.9(8)
Fe1 C1 C6 C7 13.7(9)
C2 C1 C6 C15 -73.3(8)
C5 C1 C6 C15 96.9(7)
Fe1 C1 C6 C15 -170.5(4)
C15 C6 C7 C8 -0.8(9)
C1 C6 C7 C8 174.9(6)
C6 C7 C8 C9 -0.4(9)
C7 C8 C9 C10 0.4(9)
C8 C9 C10 C11 -179.7(6)
C8 C9 C10 C15 0.9(9)
C9 C10 C11 C12 -179.6(6)
C15 C10 C11 C12 -0.1(9)
C10 C11 C12 C13 1.2(9)
C11 C12 C13 C14 -1.5(9)
C12 C13 C14 C15 0.7(9)
C13 C14 C15 C10 0.3(9)
C13 C14 C15 C6 -178.7(5)
C9 C10 C15 C14 178.9(5)
C11 C10 C15 C14 -0.6(8)
C9 C10 C15 C6 -2.1(8)
C11 C10 C15 C6 178.5(5)
C7 C6 C15 C14 -179.0(6)
C1 C6 C15 C14 5.1(8)
C7 C6 C15 C10 2.0(8)
C1 C6 C15 C10 -173.9(5)
